data_2208374
loop_
_publ_author_name
'Evans O. Changamu'
'Holger B. Friedrich'
'Melanie Rademeyer'

_publ_section_title
;[\m-1\k<i>C</i>^1^:2(C^2^,<i>C</i>^3^-\h)-Allyl]tetracarbonyl-1\k^2^<i>C</i>,2\k^2^<i>C</i>-(1\h^5^-cyclopentadienyl)(2\h^5^-pentamethylcyclopentadienyl)diiron(II)
 hexafluorophosphate
;
_journal_coeditor_code LH6583
_journal_issue 3
_journal_name_full 'Acta Crystallographica Section E'
_journal_page_first m442
_journal_page_last m444
_journal_paper_doi 10.1107/S1600536806003503
_journal_volume 62
_journal_year 2006
_chemical_formula_iupac '[Fe2 (C3 H5) (C5 H5) (C10 H15) (C O)4] P F6'
_chemical_formula_moiety 'C22 H25 Fe2 O4 + , F6 P -'
_chemical_formula_sum 'C22 H25 F6 Fe2 O4 P'
_chemical_formula_weight 610.09
_chemical_name_systematic
;
[\m-1\kC^1^:2(C^2^,C^3^-\h)-Allyl]tetracarbonyl-1\k^2^C,2\k^2^C-(1\h^5^-
cyclopentadienyl)(2\h^5^-pentamethylcyclopentadienyl)diiron
hexafluorophosphate
;
_space_group_IT_number 9
_symmetry_cell_setting monoclinic
_symmetry_space_group_name_Hall 'C -2yc'
_symmetry_space_group_name_H-M 'C 1 c 1'
_atom_sites_solution_hydrogens geom
_atom_sites_solution_primary direct
_atom_sites_solution_secondary difmap
_audit_creation_method SHELXL97
_cell_angle_alpha 90.00
_cell_angle_beta 123.43(3)
_cell_angle_gamma 90.00
_cell_formula_units_Z 4
_cell_length_a 21.198(7)
_cell_length_b 8.360(3)
_cell_length_c 16.611(7)
_cell_measurement_reflns_used 343
_cell_measurement_temperature 200(2)
_cell_measurement_theta_max 32
_cell_measurement_theta_min 2
_cell_volume 2456.7(18)
_computing_cell_refinement 'CrysAlis CCD'
_computing_data_collection 'CrysAlis CCD (Oxford Diffraction, 2003)'
_computing_data_reduction 'CrysAlis RED (Oxford Diffraction, 2003)'
_computing_molecular_graphics 'ORTEP-3 for Windows (Farrugia, 1997) and MERCURY (Bruno <i>et al.</i>,  2002)'
_computing_publication_material 'WinGX (Farrugia, 1999) and PLATON (Spek, 2003)'
_computing_structure_refinement 'SHELXL97 (Sheldrick, 1997)'
_computing_structure_solution 'SHELXS97 (Sheldrick, 1997)'
_diffrn_ambient_temperature 200(2)
_diffrn_measured_fraction_theta_full 0.994
_diffrn_measured_fraction_theta_max 0.932
_diffrn_measurement_device_type 'Oxford Excalibur2'
_diffrn_measurement_method \w/2\q
_diffrn_radiation_monochromator graphite
_diffrn_radiation_source 'fine-focus sealed tube'
_diffrn_radiation_type MoK\a
_diffrn_radiation_wavelength 0.71073
_diffrn_reflns_av_R_equivalents 0.0618
_diffrn_reflns_av_sigmaI/netI 0.1484
_diffrn_reflns_limit_h_max 31
_diffrn_reflns_limit_h_min -27
_diffrn_reflns_limit_k_max 11
_diffrn_reflns_limit_k_min -12
_diffrn_reflns_limit_l_max 23
_diffrn_reflns_limit_l_min -23
_diffrn_reflns_number 11364
_diffrn_reflns_theta_full 25.00
_diffrn_reflns_theta_max 31.87
_diffrn_reflns_theta_min 4.53
_diffrn_standards_decay_% 0
_diffrn_standards_interval_count 0
_diffrn_standards_interval_time 0
_diffrn_standards_number 0
_exptl_absorpt_coefficient_mu 1.318
_exptl_absorpt_correction_T_max 0.9370
_exptl_absorpt_correction_T_min 0.7784
_exptl_absorpt_correction_type multi-scan
_exptl_absorpt_process_details '(SORTAV; Blessing, 1995)'
_exptl_crystal_colour yellow
_exptl_crystal_density_diffrn 1.647
_exptl_crystal_density_method 'not measured'
_exptl_crystal_description 'thin plate'
_exptl_crystal_F_000 1240.0
_exptl_crystal_size_max 0.20
_exptl_crystal_size_mid 0.20
_exptl_crystal_size_min 0.05
_refine_diff_density_max 0.670
_refine_diff_density_min -0.413
_refine_ls_abs_structure_details 'Flack (1983), with 2621 Friedel pairs'
_refine_ls_abs_structure_Flack 0.35(2)
_refine_ls_extinction_method none
_refine_ls_goodness_of_fit_ref 0.861
_refine_ls_hydrogen_treatment constr
_refine_ls_matrix_type full
_refine_ls_number_parameters 317
_refine_ls_number_reflns 6555
_refine_ls_number_restraints 2
_refine_ls_restrained_S_all 0.861
_refine_ls_R_factor_all 0.1006
_refine_ls_R_factor_gt 0.0605
_refine_ls_shift/su_max 0.001
_refine_ls_shift/su_mean 0.000
_refine_ls_structure_factor_coef Fsqd
_refine_ls_weighting_details 'calc w = 1/[\s^2^(Fo^2^)+(0.0563P)^2^] where P=(Fo^2^+2Fc^2^)/3'
_refine_ls_weighting_scheme calc
_refine_ls_wR_factor_gt 0.1196
_refine_ls_wR_factor_ref 0.1336
_reflns_number_gt 3684
_reflns_number_total 6555
_reflns_threshold_expression I>2\s(I)
_cod_data_source_file lh6583.cif
_cod_data_source_block I
_cod_original_sg_symbol_H-M 'C c'
_cod_database_code 2208374
_cod_database_fobs_code 2208374

loop_
_symmetry_equiv_pos_as_xyz
'x, y, z'
'x, -y, z+1/2'
'x+1/2, y+1/2, z'
'x+1/2, -y+1/2, z+1/2'

loop_
_atom_site_label
_atom_site_fract_x
_atom_site_fract_y
_atom_site_fract_z
_atom_site_U_iso_or_equiv
_atom_site_adp_type
_atom_site_calc_flag
_atom_site_refinement_flags
_atom_site_occupancy
_atom_site_type_symbol
Fe1 0.11455(4) 0.91916(8) 0.21051(4) 0.02030(17) Uani d . 1 Fe
Fe2 0.38544(4) 0.94788(9) 0.28893(5) 0.0274(2) Uani d . 1 Fe
C13 0.2665(3) 0.9391(6) 0.2078(4) 0.0238(12) Uani d . 1 C
H13A 0.2456 1.0355 0.1694 0.029 Uiso calc R 1 H
H13B 0.2486 0.8479 0.1645 0.029 Uiso calc R 1 H
C12 0.2424(3) 0.9252(6) 0.2747(4) 0.0222(12) Uani d . 1 C
H12 0.2693 0.9998 0.3290 0.027 Uiso calc R 1 H
C14 0.0794(3) 0.7206(6) 0.1923(5) 0.0297(13) Uani d . 1 C
C3 0.0552(3) 1.1392(6) 0.1749(4) 0.0269(11) Uani d . 1 C
C5 0.1285(3) 1.0475(6) 0.3327(4) 0.0254(12) Uani d . 1 C
C1 0.0591(3) 0.9599(6) 0.2833(4) 0.0250(11) Uani d . 1 C
C15 0.1032(3) 0.9261(7) 0.0960(4) 0.0278(12) Uani d . 1 C
C2 0.0139(3) 1.0145(7) 0.1853(4) 0.0266(12) Uani d . 1 C
C4 0.1260(3) 1.1597(6) 0.2626(4) 0.0247(11) Uani d . 1 C
P1 0.21892(9) 0.46252(18) 0.05774(12) 0.0339(4) Uani d . 1 P
O1 0.0545(3) 0.5965(5) 0.1786(4) 0.0495(12) Uani d . 1 O
C8 0.0268(4) 1.2374(8) 0.0851(5) 0.0468(17) Uani d . 1 C
H8A -0.0060 1.3202 0.0816 0.070 Uiso calc R 1 H
H8B -0.0007 1.1697 0.0293 0.070 Uiso calc R 1 H
H8C 0.0689 1.2847 0.0871 0.070 Uiso calc R 1 H
O4 0.3779(3) 1.2680(5) 0.3507(3) 0.0467(11) Uani d . 1 O
C9 0.1824(3) 1.2885(7) 0.2879(4) 0.0353(14) Uani d . 1 C
H9A 0.1914 1.2986 0.2374 0.053 Uiso calc R 1 H
H9B 0.2289 1.2620 0.3473 0.053 Uiso calc R 1 H
H9C 0.1634 1.3878 0.2952 0.053 Uiso calc R 1 H
C22 0.3806(3) 1.1410(7) 0.3252(4) 0.0315(13) Uani d . 1 C
C7 -0.0644(3) 0.9638(8) 0.1086(5) 0.0414(16) Uani d . 1 C
H7A -0.0750 0.8618 0.1252 0.062 Uiso calc R 1 H
H7B -0.0687 0.9554 0.0481 0.062 Uiso calc R 1 H
H7C -0.0999 1.0415 0.1032 0.062 Uiso calc R 1 H
O3 0.3763(3) 1.0376(6) 0.1137(4) 0.0574(13) Uani d . 1 O
C10 0.1905(3) 1.0337(7) 0.4356(4) 0.0331(13) Uani d . 1 C
H10A 0.1834 0.9388 0.4624 0.050 Uiso calc R 1 H
H10B 0.1903 1.1257 0.4701 0.050 Uiso calc R 1 H
H10C 0.2380 1.0274 0.4413 0.050 Uiso calc R 1 H
C6 0.0337(3) 0.8426(7) 0.3283(4) 0.0343(14) Uani d . 1 C
H6A 0.0075 0.8985 0.3519 0.052 Uiso calc R 1 H
H6B 0.0770 0.7891 0.3809 0.052 Uiso calc R 1 H
H6C 0.0005 0.7654 0.2809 0.052 Uiso calc R 1 H
C17 0.4862(4) 0.8922(8) 0.4204(5) 0.0414(16) Uani d . 1 C
H17 0.5194 0.9679 0.4645 0.050 Uiso calc R 1 H
C21 0.3788(3) 1.0066(8) 0.1844(5) 0.0346(14) Uani d . 1 C
C19 0.3890(3) 0.7169(7) 0.3415(5) 0.0458(17) Uani d . 1 C
H19 0.3468 0.6553 0.3240 0.055 Uiso calc R 1 H
C18 0.4242(4) 0.8231(8) 0.4177(5) 0.0404(15) Uani d . 1 C
H18 0.4096 0.8454 0.4600 0.048 Uiso calc R 1 H
C16 0.4884(3) 0.8261(8) 0.3448(5) 0.0459(17) Uani d . 1 C
H16 0.5236 0.8490 0.3296 0.055 Uiso calc R 1 H
C20 0.4271(4) 0.7176(8) 0.2956(6) 0.0451(18) Uani d . 1 C
H20 0.4146 0.6573 0.2416 0.054 Uiso calc R 1 H
O2 0.0894(2) 0.9333(5) 0.0195(3) 0.0420(11) Uani d . 1 O
F1 0.2658(3) 0.6116(5) 0.0586(4) 0.0659(13) Uani d . 1 F
F2 0.1730(3) 0.3126(5) 0.0578(4) 0.0769(15) Uani d . 1 F
F3 0.1536(4) 0.4927(8) -0.0506(4) 0.118(2) Uani d . 1 F
F4 0.1769(4) 0.5707(6) 0.0902(6) 0.129(3) Uani d . 1 F
F5 0.2826(4) 0.4325(8) 0.1637(4) 0.143(3) Uani d . 1 F
F6 0.2586(3) 0.3567(7) 0.0218(6) 0.111(2) Uani d . 1 F
C11 0.2197(3) 0.7875(6) 0.2989(4) 0.0283(12) Uani d . 1 C
H11A 0.2378 0.7766 0.3665 0.034 Uiso calc R 1 H
H11B 0.2236 0.6888 0.2712 0.034 Uiso calc R 1 H

loop_
_atom_site_aniso_label
_atom_site_aniso_U_11
_atom_site_aniso_U_22
_atom_site_aniso_U_33
_atom_site_aniso_U_12
_atom_site_aniso_U_13
_atom_site_aniso_U_23
Fe1 0.0188(4) 0.0211(3) 0.0213(4) 0.0004(3) 0.0113(3) -0.0013(3)
Fe2 0.0200(4) 0.0327(4) 0.0278(4) -0.0011(3) 0.0122(4) -0.0027(4)
C13 0.018(3) 0.029(3) 0.017(3) -0.004(2) 0.005(2) 0.000(2)
C12 0.016(3) 0.029(3) 0.016(3) 0.002(2) 0.005(2) -0.002(2)
C14 0.031(3) 0.022(3) 0.041(4) 0.002(2) 0.022(3) -0.003(3)
C3 0.024(3) 0.025(2) 0.024(3) 0.007(2) 0.009(2) -0.004(2)
C5 0.032(3) 0.023(3) 0.023(3) 0.001(2) 0.017(3) 0.000(2)
C1 0.024(3) 0.027(3) 0.032(3) -0.002(2) 0.021(2) -0.006(2)
C15 0.011(2) 0.038(3) 0.026(3) 0.000(2) 0.005(2) -0.001(3)
C2 0.019(3) 0.034(3) 0.025(3) 0.000(2) 0.011(2) -0.006(2)
C4 0.033(3) 0.017(2) 0.037(3) 0.006(2) 0.027(3) 0.005(2)
P1 0.0312(8) 0.0312(8) 0.0349(8) -0.0028(6) 0.0154(7) -0.0028(7)
O1 0.048(3) 0.028(2) 0.075(3) -0.005(2) 0.035(3) -0.010(3)
C8 0.054(4) 0.038(4) 0.036(4) 0.017(3) 0.017(3) 0.015(3)
O4 0.050(3) 0.033(2) 0.045(3) 0.000(2) 0.019(2) -0.008(2)
C9 0.043(4) 0.026(3) 0.038(3) -0.006(3) 0.023(3) -0.002(3)
C22 0.022(3) 0.038(3) 0.029(3) -0.002(2) 0.011(3) 0.000(3)
C7 0.019(3) 0.053(4) 0.047(4) -0.003(3) 0.014(3) -0.018(3)
O3 0.042(3) 0.090(4) 0.050(3) -0.005(3) 0.032(3) 0.007(3)
C10 0.032(3) 0.041(3) 0.026(3) 0.000(3) 0.015(3) 0.000(2)
C6 0.041(4) 0.040(3) 0.037(3) -0.007(3) 0.031(3) 0.000(3)
C17 0.028(3) 0.047(4) 0.034(3) 0.010(3) 0.007(3) -0.002(3)
C21 0.015(3) 0.058(4) 0.029(3) -0.005(3) 0.011(3) -0.001(3)
C19 0.025(3) 0.035(3) 0.066(5) 0.011(3) 0.018(3) 0.011(3)
C18 0.037(4) 0.046(4) 0.036(4) 0.013(3) 0.019(3) 0.010(3)
C16 0.024(3) 0.051(4) 0.057(4) 0.009(3) 0.018(3) -0.003(3)
C20 0.023(3) 0.047(4) 0.052(4) 0.007(3) 0.012(3) -0.010(3)
O2 0.035(2) 0.062(3) 0.029(2) 0.003(2) 0.017(2) 0.000(2)
F1 0.063(3) 0.040(2) 0.100(4) -0.012(2) 0.049(3) -0.002(2)
F2 0.101(4) 0.066(3) 0.088(4) -0.049(3) 0.068(3) -0.029(3)
F3 0.078(4) 0.163(5) 0.058(3) -0.025(4) 0.002(3) 0.041(4)
F4 0.114(5) 0.097(4) 0.231(8) -0.035(4) 0.130(6) -0.088(5)
F5 0.134(6) 0.157(6) 0.042(3) -0.062(5) -0.012(4) 0.034(4)
F6 0.094(4) 0.078(4) 0.195(7) -0.027(3) 0.102(5) -0.071(4)
C11 0.025(3) 0.036(3) 0.025(3) 0.013(2) 0.014(2) 0.008(2)

loop_
_atom_type_symbol
_atom_type_description
_atom_type_scat_dispersion_real
_atom_type_scat_dispersion_imag
_atom_type_scat_source
C C 0.0033 0.0016 'International Tables Vol C Tables 4.2.6.8 and 6.1.1.4'
H H 0.0000 0.0000 'International Tables Vol C Tables 4.2.6.8 and 6.1.1.4'
Fe Fe 0.3463 0.8444 'International Tables Vol C Tables 4.2.6.8 and 6.1.1.4'
O O 0.0106 0.0060 'International Tables Vol C Tables 4.2.6.8 and 6.1.1.4'
P P 0.1023 0.0942 'International Tables Vol C Tables 4.2.6.8 and 6.1.1.4'
F F 0.0171 0.0103 'International Tables Vol C Tables 4.2.6.8 and 6.1.1.4'

loop_
_geom_angle_atom_site_label_1
_geom_angle_atom_site_label_2
_geom_angle_atom_site_label_3
_geom_angle
C14 Fe1 C15 93.0(3)
C14 Fe1 C2 92.1(2)
C15 Fe1 C2 104.5(2)
C14 Fe1 C3 129.4(3)
C15 Fe1 C3 87.9(2)
C2 Fe1 C3 39.7(2)
C14 Fe1 C1 86.3(2)
C15 Fe1 C1 144.0(2)
C2 Fe1 C1 39.8(2)
C3 Fe1 C1 65.9(2)
C14 Fe1 C4 152.4(2)
C15 Fe1 C4 108.6(2)
C2 Fe1 C4 66.5(2)
C3 Fe1 C4 38.6(2)
C1 Fe1 C4 66.19(19)
C14 Fe1 C11 79.6(3)
C15 Fe1 C11 102.9(2)
C2 Fe1 C11 151.7(2)
C3 Fe1 C11 149.0(2)
C1 Fe1 C11 112.3(2)
C4 Fe1 C11 110.8(2)
C14 Fe1 C5 116.7(3)
C15 Fe1 C5 148.4(2)
C2 Fe1 C5 66.2(2)
C3 Fe1 C5 65.5(2)
C1 Fe1 C5 38.8(2)
C4 Fe1 C5 39.90(19)
C11 Fe1 C5 93.3(2)
C14 Fe1 C12 112.1(2)
C15 Fe1 C12 85.8(2)
C2 Fe1 C12 153.5(2)
C3 Fe1 C12 118.4(2)
C1 Fe1 C12 127.7(2)
C4 Fe1 C12 87.15(19)
C11 Fe1 C12 36.03(19)
C5 Fe1 C12 92.1(2)
C21 Fe2 C22 95.5(3)
C21 Fe2 C18 158.8(3)
C22 Fe2 C18 99.9(3)
C21 Fe2 C20 96.5(3)
C22 Fe2 C20 159.2(3)
C18 Fe2 C20 64.7(3)
C21 Fe2 C17 125.5(3)
C22 Fe2 C17 93.8(3)
C18 Fe2 C17 39.3(3)
C20 Fe2 C17 65.4(3)
C21 Fe2 C19 129.8(3)
C22 Fe2 C19 134.5(3)
C18 Fe2 C19 38.4(3)
C20 Fe2 C19 38.4(3)
C17 Fe2 C19 65.2(3)
C21 Fe2 C13 87.7(2)
C22 Fe2 C13 88.6(2)
C18 Fe2 C13 107.1(2)
C20 Fe2 C13 108.8(2)
C17 Fe2 C13 146.2(3)
C19 Fe2 C13 89.4(2)
C21 Fe2 C16 94.1(3)
C22 Fe2 C16 122.6(3)
C18 Fe2 C16 65.3(3)
C20 Fe2 C16 39.5(2)
C17 Fe2 C16 38.8(3)
C19 Fe2 C16 65.3(3)
C13 Fe2 C16 148.3(2)
C12 C13 Fe2 108.2(3)
C12 C13 H13A 110.1
Fe2 C13 H13A 110.1
C12 C13 H13B 110.1
Fe2 C13 H13B 110.1
H13A C13 H13B 108.4
C11 C12 C13 127.4(5)
C11 C12 Fe1 67.0(3)
C13 C12 Fe1 117.7(3)
C11 C12 H12 112.3
C13 C12 H12 112.3
Fe1 C12 H12 112.3
O1 C14 Fe1 177.6(6)
C4 C3 C2 109.6(5)
C4 C3 C8 125.0(5)
C2 C3 C8 125.3(5)
C4 C3 Fe1 71.8(3)
C2 C3 Fe1 69.0(3)
C8 C3 Fe1 126.9(4)
C1 C5 C4 107.1(5)
C1 C5 C10 127.0(5)
C4 C5 C10 125.8(5)
C1 C5 Fe1 69.0(3)
C4 C5 Fe1 69.4(3)
C10 C5 Fe1 128.3(4)
C2 C1 C5 108.7(5)
C2 C1 C6 125.1(5)
C5 C1 C6 125.9(5)
C2 C1 Fe1 68.8(3)
C5 C1 Fe1 72.1(3)
C6 C1 Fe1 129.8(4)
O2 C15 Fe1 174.1(5)
C1 C2 C3 107.4(5)
C1 C2 C7 127.7(5)
C3 C2 C7 124.8(5)
C1 C2 Fe1 71.5(3)
C3 C2 Fe1 71.2(3)
C7 C2 Fe1 126.5(4)
C3 C4 C5 107.1(5)
C3 C4 C9 127.6(5)
C5 C4 C9 124.4(5)
C3 C4 Fe1 69.6(3)
C5 C4 Fe1 70.7(3)
C9 C4 Fe1 133.2(4)
F5 P1 F6 91.6(5)
F5 P1 F4 90.4(5)
F6 P1 F4 178.0(5)
F5 P1 F3 179.8(4)
F6 P1 F3 88.5(4)
F4 P1 F3 89.5(4)
F5 P1 F2 91.3(3)
F6 P1 F2 90.7(3)
F4 P1 F2 89.4(3)
F3 P1 F2 88.5(3)
F5 P1 F1 88.1(3)
F6 P1 F1 89.0(3)
F4 P1 F1 90.9(3)
F3 P1 F1 92.1(3)
F2 P1 F1 179.3(3)
C3 C8 H8A 109.5
C3 C8 H8B 109.5
H8A C8 H8B 109.5
C3 C8 H8C 109.5
H8A C8 H8C 109.5
H8B C8 H8C 109.5
C4 C9 H9A 109.5
C4 C9 H9B 109.5
H9A C9 H9B 109.5
C4 C9 H9C 109.5
H9A C9 H9C 109.5
H9B C9 H9C 109.5
O4 C22 Fe2 178.9(5)
C2 C7 H7A 109.5
C2 C7 H7B 109.5
H7A C7 H7B 109.5
C2 C7 H7C 109.5
H7A C7 H7C 109.5
H7B C7 H7C 109.5
C5 C10 H10A 109.5
C5 C10 H10B 109.5
H10A C10 H10B 109.5
C5 C10 H10C 109.5
H10A C10 H10C 109.5
H10B C10 H10C 109.5
C1 C6 H6A 109.5
C1 C6 H6B 109.5
H6A C6 H6B 109.5
C1 C6 H6C 109.5
H6A C6 H6C 109.5
H6B C6 H6C 109.5
C16 C17 C18 107.6(6)
C16 C17 Fe2 70.8(4)
C18 C17 Fe2 70.3(4)
C16 C17 H17 126.2
C18 C17 H17 126.2
Fe2 C17 H17 124.3
O3 C21 Fe2 175.8(7)
C20 C19 C18 108.6(6)
C20 C19 Fe2 70.5(4)
C18 C19 Fe2 70.6(4)
C20 C19 H19 125.7
C18 C19 H19 125.7
Fe2 C19 H19 124.8
C19 C18 C17 108.3(6)
C19 C18 Fe2 71.0(4)
C17 C18 Fe2 70.4(4)
C19 C18 H18 125.8
C17 C18 H18 125.8
Fe2 C18 H18 124.4
C17 C16 C20 107.2(6)
C17 C16 Fe2 70.4(3)
C20 C16 Fe2 69.9(4)
C17 C16 H16 126.4
C20 C16 H16 126.4
Fe2 C16 H16 125.0
C19 C20 C16 108.2(7)
C19 C20 Fe2 71.1(4)
C16 C20 Fe2 70.6(4)
C19 C20 H20 125.9
C16 C20 H20 125.9
Fe2 C20 H20 124.0
C12 C11 Fe1 77.0(3)
C12 C11 H11A 115.7
Fe1 C11 H11A 115.7
C12 C11 H11B 115.7
Fe1 C11 H11B 115.7
H11A C11 H11B 112.7

loop_
_geom_bond_atom_site_label_1
_geom_bond_atom_site_label_2
_geom_bond_distance
Fe1 C14 1.776(5)
Fe1 C15 1.781(6)
Fe1 C2 2.092(5)
Fe1 C3 2.121(5)
Fe1 C1 2.127(5)
Fe1 C4 2.149(5)
Fe1 C11 2.174(5)
Fe1 C5 2.168(6)
Fe1 C12 2.302(6)
Fe2 C21 1.733(7)
Fe2 C22 1.746(6)
Fe2 C18 2.098(6)
Fe2 C20 2.095(6)
Fe2 C17 2.099(7)
Fe2 C19 2.103(6)
Fe2 C13 2.107(6)
Fe2 C16 2.105(6)
C13 C12 1.461(8)
C13 H13A 0.9700
C13 H13B 0.9700
C12 C11 1.390(7)
C12 H12 0.9800
C14 O1 1.129(6)
C3 C4 1.413(8)
C3 C2 1.431(8)
C3 C8 1.507(8)
C5 C1 1.429(8)
C5 C4 1.473(7)
C5 C10 1.479(8)
C1 C2 1.435(8)
C1 C6 1.500(7)
C15 O2 1.139(6)
C2 C7 1.493(8)
C4 C9 1.488(7)
P1 F5 1.538(5)
P1 F6 1.549(5)
P1 F4 1.560(5)
P1 F3 1.573(6)
P1 F2 1.587(4)
P1 F1 1.589(4)
C8 H8A 0.9600
C8 H8B 0.9600
C8 H8C 0.9600
O4 C22 1.156(7)
C9 H9A 0.9600
C9 H9B 0.9600
C9 H9C 0.9600
C7 H7A 0.9600
C7 H7B 0.9600
C7 H7C 0.9600
O3 C21 1.176(7)
C10 H10A 0.9600
C10 H10B 0.9600
C10 H10C 0.9600
C6 H6A 0.9600
C6 H6B 0.9600
C6 H6C 0.9600
C17 C16 1.397(9)
C17 C18 1.413(9)
C17 H17 0.9300
C19 C20 1.382(10)
C19 C18 1.381(9)
C19 H19 0.9300
C18 H18 0.9300
C16 C20 1.419(9)
C16 H16 0.9300
C20 H20 0.9300
C11 H11A 0.9700
C11 H11B 0.9700

loop_
_geom_torsion_atom_site_label_1
_geom_torsion_atom_site_label_2
_geom_torsion_atom_site_label_3
_geom_torsion_atom_site_label_4
_geom_torsion
C21 Fe2 C13 C12 -167.6(4)
C22 Fe2 C13 C12 -72.0(4)
C18 Fe2 C13 C12 27.9(4)
C20 Fe2 C13 C12 96.3(4)
C17 Fe2 C13 C12 22.7(6)
C19 Fe2 C13 C12 62.5(4)
C16 Fe2 C13 C12 98.3(6)
Fe2 C13 C12 C11 -100.5(5)
Fe2 C13 C12 Fe1 178.4(2)
C14 Fe1 C12 C11 -27.3(4)
C15 Fe1 C12 C11 -118.8(4)
C2 Fe1 C12 C11 126.8(5)
C3 Fe1 C12 C11 155.9(3)
C1 Fe1 C12 C11 75.6(4)
C4 Fe1 C12 C11 132.3(4)
C5 Fe1 C12 C11 92.7(4)
C14 Fe1 C12 C13 94.2(4)
C15 Fe1 C12 C13 2.7(4)
C2 Fe1 C12 C13 -111.7(5)
C3 Fe1 C12 C13 -82.6(4)
C1 Fe1 C12 C13 -162.8(3)
C4 Fe1 C12 C13 -106.2(4)
C11 Fe1 C12 C13 121.5(5)
C5 Fe1 C12 C13 -145.8(4)
C14 Fe1 C3 C4 144.1(4)
C15 Fe1 C3 C4 -123.8(3)
C2 Fe1 C3 C4 120.3(5)
C1 Fe1 C3 C4 81.5(3)
C11 Fe1 C3 C4 -11.9(6)
C5 Fe1 C3 C4 38.7(3)
C12 Fe1 C3 C4 -39.8(4)
C14 Fe1 C3 C2 23.8(5)
C15 Fe1 C3 C2 115.9(3)
C1 Fe1 C3 C2 -38.8(3)
C4 Fe1 C3 C2 -120.3(5)
C11 Fe1 C3 C2 -132.3(4)
C5 Fe1 C3 C2 -81.6(4)
C12 Fe1 C3 C2 -160.1(3)
C14 Fe1 C3 C8 -95.4(6)
C15 Fe1 C3 C8 -3.3(6)
C2 Fe1 C3 C8 -119.1(7)
C1 Fe1 C3 C8 -158.0(6)
C4 Fe1 C3 C8 120.5(7)
C11 Fe1 C3 C8 108.6(6)
C5 Fe1 C3 C8 159.2(6)
C12 Fe1 C3 C8 80.7(6)
C14 Fe1 C5 C1 -42.1(4)
C15 Fe1 C5 C1 116.4(4)
C2 Fe1 C5 C1 37.6(3)
C3 Fe1 C5 C1 81.3(4)
C4 Fe1 C5 C1 118.8(4)
C11 Fe1 C5 C1 -122.2(3)
C12 Fe1 C5 C1 -158.2(3)
C14 Fe1 C5 C4 -160.9(3)
C15 Fe1 C5 C4 -2.4(6)
C2 Fe1 C5 C4 -81.2(3)
C3 Fe1 C5 C4 -37.5(3)
C1 Fe1 C5 C4 -118.8(4)
C11 Fe1 C5 C4 119.0(3)
C12 Fe1 C5 C4 83.0(3)
C14 Fe1 C5 C10 79.1(6)
C15 Fe1 C5 C10 -122.4(5)
C2 Fe1 C5 C10 158.9(6)
C3 Fe1 C5 C10 -157.5(6)
C1 Fe1 C5 C10 121.2(6)
C4 Fe1 C5 C10 -120.0(6)
C11 Fe1 C5 C10 -1.0(5)
C12 Fe1 C5 C10 -37.0(5)
C4 C5 C1 C2 -0.1(6)
C10 C5 C1 C2 177.9(5)
Fe1 C5 C1 C2 -59.3(4)
C4 C5 C1 C6 -174.2(5)
C10 C5 C1 C6 3.9(9)
Fe1 C5 C1 C6 126.7(5)
C4 C5 C1 Fe1 59.1(4)
C10 C5 C1 Fe1 -122.8(6)
C14 Fe1 C1 C2 -97.7(4)
C15 Fe1 C1 C2 -7.9(5)
C3 Fe1 C1 C2 38.8(3)
C4 Fe1 C1 C2 81.2(3)
C11 Fe1 C1 C2 -174.9(3)
C5 Fe1 C1 C2 119.2(4)
C12 Fe1 C1 C2 147.1(3)
C14 Fe1 C1 C5 143.1(4)
C15 Fe1 C1 C5 -127.0(4)
C2 Fe1 C1 C5 -119.2(4)
C3 Fe1 C1 C5 -80.4(3)
C4 Fe1 C1 C5 -37.9(3)
C11 Fe1 C1 C5 65.9(3)
C12 Fe1 C1 C5 27.9(4)
C14 Fe1 C1 C6 20.9(5)
C15 Fe1 C1 C6 110.8(6)
C2 Fe1 C1 C6 118.6(6)
C3 Fe1 C1 C6 157.4(6)
C4 Fe1 C1 C6 -160.1(6)
C11 Fe1 C1 C6 -56.3(6)
C5 Fe1 C1 C6 -122.2(7)
C12 Fe1 C1 C6 -94.3(5)
C5 C1 C2 C3 -1.3(6)
C6 C1 C2 C3 172.9(5)
Fe1 C1 C2 C3 -62.6(4)
C5 C1 C2 C7 -176.4(5)
C6 C1 C2 C7 -2.2(9)
Fe1 C1 C2 C7 122.3(6)
C5 C1 C2 Fe1 61.4(4)
C6 C1 C2 Fe1 -124.5(5)
C4 C3 C2 C1 2.2(6)
C8 C3 C2 C1 -176.1(5)
Fe1 C3 C2 C1 62.7(4)
C4 C3 C2 C7 177.5(5)
C8 C3 C2 C7 -0.8(9)
Fe1 C3 C2 C7 -122.0(5)
C4 C3 C2 Fe1 -60.5(4)
C8 C3 C2 Fe1 121.1(6)
C14 Fe1 C2 C1 81.6(4)
C15 Fe1 C2 C1 175.2(3)
C3 Fe1 C2 C1 -116.5(4)
C4 Fe1 C2 C1 -80.5(3)
C11 Fe1 C2 C1 9.9(6)
C5 Fe1 C2 C1 -36.8(3)
C12 Fe1 C2 C1 -74.5(6)
C14 Fe1 C2 C3 -161.8(4)
C15 Fe1 C2 C3 -68.2(4)
C1 Fe1 C2 C3 116.5(4)
C4 Fe1 C2 C3 36.0(3)
C11 Fe1 C2 C3 126.4(5)
C5 Fe1 C2 C3 79.7(3)
C12 Fe1 C2 C3 42.1(6)
C14 Fe1 C2 C7 -42.0(6)
C15 Fe1 C2 C7 51.6(6)
C3 Fe1 C2 C7 119.9(6)
C1 Fe1 C2 C7 -123.6(7)
C4 Fe1 C2 C7 155.9(6)
C11 Fe1 C2 C7 -113.7(6)
C5 Fe1 C2 C7 -160.4(6)
C12 Fe1 C2 C7 161.9(5)
C2 C3 C4 C5 -2.3(6)
C8 C3 C4 C5 176.1(5)
Fe1 C3 C4 C5 -61.2(3)
C2 C3 C4 C9 -171.7(5)
C8 C3 C4 C9 6.7(9)
Fe1 C3 C4 C9 129.5(5)
C2 C3 C4 Fe1 58.8(4)
C8 C3 C4 Fe1 -122.8(6)
C1 C5 C4 C3 1.5(6)
C10 C5 C4 C3 -176.6(5)
Fe1 C5 C4 C3 60.4(4)
C1 C5 C4 C9 171.3(5)
C10 C5 C4 C9 -6.8(8)
Fe1 C5 C4 C9 -129.8(5)
C1 C5 C4 Fe1 -58.9(4)
C10 C5 C4 Fe1 123.0(6)
C14 Fe1 C4 C3 -78.4(6)
C15 Fe1 C4 C3 61.2(4)
C2 Fe1 C4 C3 -37.0(3)
C1 Fe1 C4 C3 -80.6(4)
C11 Fe1 C4 C3 173.5(3)
C5 Fe1 C4 C3 -117.5(4)
C12 Fe1 C4 C3 145.7(4)
C14 Fe1 C4 C5 39.1(7)
C15 Fe1 C4 C5 178.7(3)
C2 Fe1 C4 C5 80.5(3)
C3 Fe1 C4 C5 117.5(4)
C1 Fe1 C4 C5 36.9(3)
C11 Fe1 C4 C5 -69.0(3)
C12 Fe1 C4 C5 -96.8(3)
C14 Fe1 C4 C9 158.6(6)
C15 Fe1 C4 C9 -61.8(6)
C2 Fe1 C4 C9 -159.9(6)
C3 Fe1 C4 C9 -123.0(7)
C1 Fe1 C4 C9 156.5(6)
C11 Fe1 C4 C9 50.5(6)
C5 Fe1 C4 C9 119.5(7)
C12 Fe1 C4 C9 22.8(6)
C21 Fe2 C17 C16 -41.8(5)
C22 Fe2 C17 C16 -141.2(4)
C18 Fe2 C17 C16 117.7(6)
C20 Fe2 C17 C16 38.2(4)
C19 Fe2 C17 C16 80.7(4)
C13 Fe2 C17 C16 125.6(5)
C21 Fe2 C17 C18 -159.5(4)
C22 Fe2 C17 C18 101.1(4)
C20 Fe2 C17 C18 -79.5(4)
C19 Fe2 C17 C18 -37.0(4)
C13 Fe2 C17 C18 7.9(6)
C16 Fe2 C17 C18 -117.7(6)
C21 Fe2 C19 C20 35.5(5)
C22 Fe2 C19 C20 -150.4(4)
C18 Fe2 C19 C20 -118.9(6)
C17 Fe2 C19 C20 -81.1(4)
C13 Fe2 C19 C20 122.1(4)
C16 Fe2 C19 C20 -38.1(4)
C21 Fe2 C19 C18 154.4(4)
C22 Fe2 C19 C18 -31.5(5)
C20 Fe2 C19 C18 118.9(6)
C17 Fe2 C19 C18 37.9(4)
C13 Fe2 C19 C18 -119.0(4)
C16 Fe2 C19 C18 80.8(4)
C20 C19 C18 C17 -0.3(7)
Fe2 C19 C18 C17 -60.8(4)
C20 C19 C18 Fe2 60.5(5)
C16 C17 C18 C19 -0.2(7)
Fe2 C17 C18 C19 61.2(4)
C16 C17 C18 Fe2 -61.3(4)
C21 Fe2 C18 C19 -66.3(9)
C22 Fe2 C18 C19 157.8(4)
C20 Fe2 C18 C19 -37.0(4)
C17 Fe2 C18 C19 -118.4(5)
C13 Fe2 C18 C19 66.2(4)
C16 Fe2 C18 C19 -80.8(4)
C21 Fe2 C18 C17 52.1(9)
C22 Fe2 C18 C17 -83.8(4)
C20 Fe2 C18 C17 81.4(4)
C19 Fe2 C18 C17 118.4(5)
C13 Fe2 C18 C17 -175.4(4)
C16 Fe2 C18 C17 37.7(4)
C18 C17 C16 C20 0.5(7)
Fe2 C17 C16 C20 -60.5(5)
C18 C17 C16 Fe2 61.0(4)
C21 Fe2 C16 C17 147.0(4)
C22 Fe2 C16 C17 47.8(5)
C18 Fe2 C16 C17 -38.2(4)
C20 Fe2 C16 C17 -117.8(6)
C19 Fe2 C16 C17 -80.6(5)
C13 Fe2 C16 C17 -120.7(5)
C21 Fe2 C16 C20 -95.2(5)
C22 Fe2 C16 C20 165.6(5)
C18 Fe2 C16 C20 79.6(5)
C17 Fe2 C16 C20 117.8(6)
C19 Fe2 C16 C20 37.2(5)
C13 Fe2 C16 C20 -2.9(7)
C18 C19 C20 C16 0.6(7)
Fe2 C19 C20 C16 61.2(5)
C18 C19 C20 Fe2 -60.6(4)
C17 C16 C20 C19 -0.7(8)
Fe2 C16 C20 C19 -61.5(5)
C17 C16 C20 Fe2 60.8(4)
C21 Fe2 C20 C19 -153.3(4)
C22 Fe2 C20 C19 82.0(9)
C18 Fe2 C20 C19 36.9(4)
C17 Fe2 C20 C19 80.5(5)
C13 Fe2 C20 C19 -63.5(5)
C16 Fe2 C20 C19 118.1(7)
C21 Fe2 C20 C16 88.6(5)
C22 Fe2 C20 C16 -36.1(11)
C18 Fe2 C20 C16 -81.1(5)
C17 Fe2 C20 C16 -37.6(4)
C19 Fe2 C20 C16 -118.1(7)
C13 Fe2 C20 C16 178.4(4)
C13 C12 C11 Fe1 -108.1(5)
C14 Fe1 C11 C12 154.4(4)
C15 Fe1 C11 C12 63.7(4)
C2 Fe1 C11 C12 -130.9(4)
C3 Fe1 C11 C12 -44.3(6)
C1 Fe1 C11 C12 -124.1(3)
C4 Fe1 C11 C12 -52.2(4)
C5 Fe1 C11 C12 -89.1(3)
